data_7715841
loop_
_publ_author_name
'Handzlik, Gabriela'
'Dziubek, Kamil F.'
'Hanfland, Michael'
'Pinkowicz, Dawid'

_publ_section_title
;
 Simultaneous manipulation of iron(II) spin crossover and LIESST behaviour
 using pressure, temperature and light.
;
_journal_issue 18
_journal_name_full 'Dalton transactions (Cambridge, England : 2003)'
_journal_page_first 7677
_journal_page_last 7681
_journal_paper_doi 10.1039/d4dt00509k
_journal_volume 53
_journal_year 2024
_chemical_formula_moiety 'C32 H32 Fe2 N24 Nb, 4(H2 O)'
_chemical_formula_sum 'C32 H40 Fe2 N24 Nb O4'
_chemical_formula_weight 1029.49
_chemical_name_systematic
'catena-[tetrakis(m2-Cyano)-octakis(1H-pyrazole-N2)-tetracyano-di-iron(ii)-niobium(iv) tetrahydrate]'
_chemical_properties_physical Air-sensitive
_space_group_crystal_system tetragonal
_space_group_IT_number 88
_space_group_name_Hall '-I 4ad'
_space_group_name_H-M_alt 'I 41/a :2'
_atom_sites_solution_hydrogens mixed
_atom_sites_solution_primary dual
_audit_creation_date 2024-01-17
_audit_creation_method
;
Olex2 1.5
(compiled 2023.08.24 svn.re1ec1418 for OlexSys, GUI svn.r6817)
;
_audit_update_record
;
2024-03-15 deposited with the CCDC.	2024-04-09 downloaded from the CCDC.
;
_cell_angle_alpha 90
_cell_angle_beta 90
_cell_angle_gamma 90
_cell_formula_units_Z 4
_cell_length_a 21.4558(4)
_cell_length_b 21.4558(4)
_cell_length_c 9.4642(13)
_cell_measurement_reflns_used 1080
_cell_measurement_temperature 100.00
_cell_measurement_theta_max 19.2940
_cell_measurement_theta_min 1.7430
_cell_volume 4356.9(6)
_computing_cell_refinement 'CrysAlisPro 1.171.41.119a (Rigaku OD, 2021)'
_computing_data_collection 'CrysAlisPro 1.171.41.119a (Rigaku OD, 2021)'
_computing_data_reduction 'CrysAlisPro 1.171.41.119a (Rigaku OD, 2021)'
_computing_molecular_graphics 'Olex2 1.5 (Dolomanov et al., 2009)'
_computing_publication_material 'Olex2 1.5 (Dolomanov et al., 2009)'
_computing_structure_refinement 'SHELXL 2019/2 (Sheldrick, 2015)'
_computing_structure_solution 'SHELXT 2018/2 (Sheldrick, 2018)'
_diffrn_ambient_pressure 380000
_diffrn_ambient_temperature 100.00
_diffrn_detector 'Hybrid Pixel Array Detector'
_diffrn_detector_area_resol_mean 13.3333
_diffrn_measured_fraction_theta_full 0.592
_diffrn_measured_fraction_theta_max 0.333
_diffrn_measurement_details
;
List of Runs (angles in degrees, time in seconds):

  # Type    Start    End  Width  t~exp~   \w     \q     \k     \f   Frames
#--------------------------------------------------------------------------
  1  \w    -32.00  32.00   0.50    0.20    --    0.00   0.00   0.00  128
;
_diffrn_measurement_device 'abstract diffractometer'
_diffrn_measurement_device_type 'esperanto-CrysAlisPro-abstract goniometer imported esperanto images'
_diffrn_measurement_method '\w scans'
_diffrn_orient_matrix_type 'CrysAlisPro convention (1999,Acta A55,543-557)'
_diffrn_orient_matrix_UB_11 0.0061184000
_diffrn_orient_matrix_UB_12 0.0003330000
_diffrn_orient_matrix_UB_13 0.0410453000
_diffrn_orient_matrix_UB_21 0.0171416000
_diffrn_orient_matrix_UB_22 -0.0062611000
_diffrn_orient_matrix_UB_23 -0.0128563000
_diffrn_orient_matrix_UB_31 0.0058364000
_diffrn_orient_matrix_UB_32 0.0180538000
_diffrn_orient_matrix_UB_33 -0.0052432000
_diffrn_radiation_monochromator synchrotron
_diffrn_radiation_probe x-ray
_diffrn_radiation_type synchrotron
_diffrn_radiation_wavelength 0.41008
_diffrn_reflns_av_R_equivalents 0.0517
_diffrn_reflns_av_unetI/netI 0.0802
_diffrn_reflns_Laue_measured_fraction_full 0.592
_diffrn_reflns_Laue_measured_fraction_max 0.333
_diffrn_reflns_limit_h_max 32
_diffrn_reflns_limit_h_min -30
_diffrn_reflns_limit_k_max 31
_diffrn_reflns_limit_k_min -32
_diffrn_reflns_limit_l_max 7
_diffrn_reflns_limit_l_min -6
_diffrn_reflns_number 4054
_diffrn_reflns_point_group_measured_fraction_full 0.592
_diffrn_reflns_point_group_measured_fraction_max 0.333
_diffrn_reflns_theta_full 14.244
_diffrn_reflns_theta_max 20.301
_diffrn_reflns_theta_min 1.744
_diffrn_source 'ESRF ID15B'
_exptl_absorpt_coefficient_mu 0.544
_exptl_absorpt_correction_T_max 1.00000
_exptl_absorpt_correction_T_min 0.53984
_exptl_absorpt_correction_type multi-scan
_exptl_absorpt_process_details
;
CrysAlisPro 1.171.41.119a (Rigaku Oxford Diffraction, 2021)
Empirical absorption correction using spherical harmonics,
implemented in SCALE3 ABSPACK scaling algorithm.
;
_exptl_crystal_colour violet
_exptl_crystal_density_diffrn 1.569
_exptl_crystal_description block
_exptl_crystal_F_000 2100
_exptl_crystal_preparation 'Magnetic properties'
_exptl_crystal_recrystallization_method 'Re-crystallisation from solvent: water'
_exptl_crystal_size_max 0.1
_exptl_crystal_size_mid 0.1
_exptl_crystal_size_min 0.03
_refine_diff_density_max 0.491
_refine_diff_density_min -0.261
_refine_diff_density_rms 0.070
_refine_ls_extinction_method none
_refine_ls_goodness_of_fit_ref 1.030
_refine_ls_hydrogen_treatment mixed
_refine_ls_matrix_type full
_refine_ls_number_parameters 152
_refine_ls_number_reflns 1840
_refine_ls_number_restraints 3
_refine_ls_restrained_S_all 1.030
_refine_ls_R_factor_all 0.0559
_refine_ls_R_factor_gt 0.0435
_refine_ls_shift/su_max 0.000
_refine_ls_shift/su_mean 0.000
_refine_ls_structure_factor_coef Fsqd
_refine_ls_weighting_details 'w=1/[\s^2^(Fo^2^)+(0.0380P)^2^] where P=(Fo^2^+2Fc^2^)/3'
_refine_ls_weighting_scheme calc
_refine_ls_wR_factor_gt 0.1060
_refine_ls_wR_factor_ref 0.1123
_reflns_Friedel_coverage 0.000
_reflns_number_gt 1494
_reflns_number_total 1840
_reflns_threshold_expression 'I > 2\s(I)'
_cod_data_source_file d4dt00509k2.cif
_cod_data_source_block fenb_0042
_cod_depositor_comments 'Adding full bibliography for 7715833--7715849.cif.'
_cod_original_sg_symbol_H-M 'I 41/a'
_cod_database_code 7715841
_shelx_shelxl_version_number 2019/2
_chemical_oxdiff_formula 'C11 H10 N O'
_shelx_space_group_comment
;
The symmetry employed for this shelxl refinement is uniquely defined
by the following loop, which should always be used as a source of
symmetry information in preference to the above space-group names.
They are only intended as comments.
;
_olex2_refinement_description
;
1. Fixed Uiso
 At 1.2 times of:
  All C(H) groups, All N(H) groups
2. Restrained distances
 O1-H2
 0.95 with sigma of 0.02
 O1-H1
 0.95 with sigma of 0.02
 H2-H1
 1.5 with sigma of 0.04
3.a Aromatic/amide H refined with riding coordinates:
 N4(H3), N6(H7), C6(H10), C3(H6), C8(H8), C5(H4), C4(H5), C7(H9)
;
_olex2_submission_special_instructions 'No special instructions were received'
_oxdiff_diffrn_reflns_filtered 423
_oxdiff_exptl_absorpt_empirical_details
;
Empirical correction (ABSPACK) includes:
- Absorption correction using spherical harmonics
- Frame scaling
- Detector area scaling
;
_oxdiff_exptl_absorpt_empirical_full_max 1.908
_oxdiff_exptl_absorpt_empirical_full_min 0.727

loop_
_space_group_symop_operation_xyz
'x, y, z'
'-x+1/2, -y, z+1/2'
'-y+3/4, x+1/4, z+1/4'
'y+3/4, -x+3/4, z+3/4'
'x+1/2, y+1/2, z+1/2'
'-x+1, -y+1/2, z+1'
'-y+5/4, x+3/4, z+3/4'
'y+5/4, -x+5/4, z+5/4'
'-x, -y, -z'
'x-1/2, y, -z-1/2'
'y-3/4, -x-1/4, -z-1/4'
'-y-3/4, x-3/4, -z-3/4'
'-x+1/2, -y+1/2, -z+1/2'
'x, y+1/2, -z'
'y-1/4, -x+1/4, -z+1/4'
'-y-1/4, x-1/4, -z-1/4'

loop_
_atom_site_label
_atom_site_type_symbol
_atom_site_fract_x
_atom_site_fract_y
_atom_site_fract_z
_atom_site_U_iso_or_equiv
_atom_site_adp_type
_atom_site_occupancy
_atom_site_site_symmetry_order
_atom_site_calc_flag
_atom_site_refinement_flags_posn
_atom_site_refinement_flags_adp
_atom_site_refinement_flags_occupancy
_atom_site_disorder_assembly
_atom_site_disorder_group
Nb1 Nb 0.500000 0.250000 0.375000 0.0194(3) Uani 1 4 d S T P . .
Fe1 Fe 0.500000 0.500000 0.500000 0.0243(4) Uani 1 2 d S . P . .
O1 O 0.44056(13) 0.36593(12) 0.8052(6) 0.0331(16) Uani 1 1 d D . . . .
N4 N 0.45250(14) 0.46479(12) 0.2035(7) 0.0343(18) Uani 1 1 d . . . . .
H3 H 0.465697 0.426806 0.221759 0.041 Uiso 1 1 calc R U . . .
N2 N 0.48319(12) 0.40078(12) 0.4813(6) 0.0290(16) Uani 1 1 d . . . . .
N3 N 0.45480(12) 0.51218(11) 0.2982(6) 0.0275(17) Uani 1 1 d . . . . .
N5 N 0.41489(12) 0.51656(11) 0.6137(5) 0.0292(16) Uani 1 1 d . . . . .
N6 N 0.39020(12) 0.47780(13) 0.7084(6) 0.0328(18) Uani 1 1 d . . . . .
H7 H 0.407662 0.442777 0.736265 0.039 Uiso 1 1 calc R U . . .
N1 N 0.51470(14) 0.16099(13) 0.0824(7) 0.036(2) Uani 1 1 d . . . . .
C2 C 0.48691(13) 0.34957(13) 0.4453(7) 0.0263(18) Uani 1 1 d . . . . .
C1 C 0.50972(14) 0.19026(14) 0.1810(7) 0.0247(19) Uani 1 1 d . . . . .
C6 C 0.37422(16) 0.56364(15) 0.6015(7) 0.038(2) Uani 1 1 d . . . . .
H10 H 0.379922 0.598712 0.541615 0.045 Uiso 1 1 calc R U . . .
C3 C 0.43050(15) 0.56011(15) 0.2248(7) 0.033(2) Uani 1 1 d . . . . .
H6 H 0.425768 0.600901 0.262295 0.040 Uiso 1 1 calc R U . . .
C8 C 0.33497(17) 0.49922(16) 0.7561(8) 0.038(2) Uani 1 1 d . . . . .
H8 H 0.309029 0.479806 0.824492 0.046 Uiso 1 1 calc R U . . .
C5 C 0.42834(19) 0.48165(17) 0.0808(8) 0.044(3) Uani 1 1 d . . . . .
H4 H 0.422434 0.455616 0.000700 0.053 Uiso 1 1 calc R U . . .
C4 C 0.41331(17) 0.54396(15) 0.0904(8) 0.039(2) Uani 1 1 d . . . . .
H5 H 0.395176 0.569766 0.020006 0.047 Uiso 1 1 calc R U . . .
C7 C 0.32318(16) 0.55462(16) 0.6869(8) 0.040(2) Uani 1 1 d . . . . .
H9 H 0.287652 0.580726 0.696175 0.048 Uiso 1 1 calc R U . . .
H2 H 0.434(3) 0.3291(17) 0.761(6) 0.10(2) Uiso 1 1 d D . . . .
H1 H 0.455(2) 0.358(2) 0.899(3) 0.061(18) Uiso 1 1 d D . . . .

loop_
_atom_site_aniso_label
_atom_site_aniso_U_11
_atom_site_aniso_U_22
_atom_site_aniso_U_33
_atom_site_aniso_U_23
_atom_site_aniso_U_13
_atom_site_aniso_U_12
Nb1 0.02230(17) 0.02230(17) 0.0136(9) 0.000 0.000 0.000
Fe1 0.0316(3) 0.0224(3) 0.0189(14) -0.0021(3) -0.0014(4) 0.0014(2)
O1 0.0491(15) 0.0380(14) 0.012(6) 0.0023(15) -0.0034(17) -0.0009(10)
N4 0.0499(17) 0.0289(13) 0.024(6) -0.0037(17) -0.008(2) 0.0072(11)
N2 0.0362(13) 0.0299(13) 0.021(6) 0.0003(15) -0.0020(16) 0.0025(9)
N3 0.0379(14) 0.0285(13) 0.016(6) -0.0028(15) -0.0043(17) 0.0030(9)
N5 0.0318(13) 0.0292(13) 0.027(6) -0.0019(15) -0.0015(15) 0.0009(9)
N6 0.0417(15) 0.0376(15) 0.019(7) 0.0009(18) -0.0034(18) 0.0000(11)
N1 0.0531(18) 0.0295(14) 0.026(7) 0.0021(18) -0.004(2) 0.0040(11)
C2 0.0325(15) 0.0284(14) 0.018(6) 0.0041(17) 0.0013(18) 0.0025(10)
C1 0.0333(15) 0.0249(14) 0.016(7) -0.0010(18) -0.0030(17) 0.0022(10)
C6 0.0415(18) 0.0309(15) 0.041(8) -0.0004(19) -0.001(2) 0.0022(12)
C3 0.0385(17) 0.0304(15) 0.030(8) 0.0022(19) -0.007(2) 0.0032(12)
C8 0.0428(19) 0.048(2) 0.023(8) -0.006(2) 0.005(2) -0.0002(14)
C5 0.056(2) 0.0392(19) 0.037(9) -0.009(2) -0.017(3) 0.0055(15)
C4 0.048(2) 0.0360(18) 0.033(9) 0.002(2) -0.010(2) 0.0077(14)
C7 0.0429(19) 0.0378(17) 0.038(8) -0.007(2) 0.002(2) 0.0061(13)

loop_
_atom_type_symbol
_atom_type_description
_atom_type_scat_dispersion_real
_atom_type_scat_dispersion_imag
_atom_type_scat_source
C C -0.0011 0.0005 'International Tables Vol C Tables 4.2.6.8 and 6.1.1.4'
H H 0.0000 0.0000 'International Tables Vol C Tables 4.2.6.8 and 6.1.1.4'
Fe Fe 0.1482 0.3017 'International Tables Vol C Tables 4.2.6.8 and 6.1.1.4'
N N -0.0016 0.0010 'International Tables Vol C Tables 4.2.6.8 and 6.1.1.4'
Nb Nb -0.0343 1.6958 'International Tables Vol C Tables 4.2.6.8 and 6.1.1.4'
O O -0.0014 0.0018 'International Tables Vol C Tables 4.2.6.8 and 6.1.1.4'

loop_
_geom_angle_atom_site_label_1
_geom_angle_atom_site_label_2
_geom_angle_atom_site_label_3
_geom_angle
_geom_angle_site_symmetry_1
_geom_angle_site_symmetry_3
_geom_angle_publ_flag
C2 Nb1 C2 145.7(3) 16_656 11_666 ?
C2 Nb1 C2 95.00(9) 11_666 6_554 ?
C2 Nb1 C2 95.00(9) 16_656 6_554 ?
C2 Nb1 C2 95.00(9) 16_656 . ?
C2 Nb1 C2 145.7(3) 6_554 . ?
C2 Nb1 C2 95.00(9) 11_666 . ?
C1 Nb1 C2 77.05(15) 6_554 11_666 ?
C1 Nb1 C2 75.05(16) 16_656 . ?
C1 Nb1 C2 142.4(2) 11_666 11_666 ?
C1 Nb1 C2 75.06(16) . 11_666 ?
C1 Nb1 C2 71.9(2) 6_554 . ?
C1 Nb1 C2 142.4(2) 16_656 16_656 ?
C1 Nb1 C2 71.9(2) 16_656 11_666 ?
C1 Nb1 C2 71.9(2) 11_666 16_656 ?
C1 Nb1 C2 77.05(15) 11_666 . ?
C1 Nb1 C2 75.05(16) 6_554 16_656 ?
C1 Nb1 C2 142.4(2) . . ?
C1 Nb1 C2 142.4(2) 6_554 6_554 ?
C1 Nb1 C2 77.05(15) . 16_656 ?
C1 Nb1 C2 77.05(15) 16_656 6_554 ?
C1 Nb1 C2 75.05(16) 11_666 6_554 ?
C1 Nb1 C2 71.9(2) . 6_554 ?
C1 Nb1 C1 131.81(15) 16_656 . ?
C1 Nb1 C1 131.81(15) 16_656 6_554 ?
C1 Nb1 C1 70.5(2) 16_656 11_666 ?
C1 Nb1 C1 131.81(15) 11_666 . ?
C1 Nb1 C1 131.81(15) 11_666 6_554 ?
C1 Nb1 C1 70.5(2) 6_554 . ?
N2 Fe1 N2 180.0 . 9_666 ?
N3 Fe1 N2 91.62(15) . 9_666 ?
N3 Fe1 N2 88.38(15) 9_666 9_666 ?
N3 Fe1 N2 91.62(15) 9_666 . ?
N3 Fe1 N2 88.38(15) . . ?
N3 Fe1 N3 180.0 9_666 . ?
N5 Fe1 N2 86.44(11) . 9_666 ?
N5 Fe1 N2 93.55(11) . . ?
N5 Fe1 N2 86.44(11) 9_666 . ?
N5 Fe1 N2 93.56(11) 9_666 9_666 ?
N5 Fe1 N3 92.37(15) 9_666 9_666 ?
N5 Fe1 N3 92.37(15) . . ?
N5 Fe1 N3 87.63(15) . 9_666 ?
N5 Fe1 N3 87.63(15) 9_666 . ?
N5 Fe1 N5 180.0 9_666 . ?
H2 O1 H1 109(4) . . ?
N3 N4 H3 123.5 . . ?
C5 N4 H3 123.5 . . ?
C5 N4 N3 112.9(3) . . ?
C2 N2 Fe1 161.6(4) . . ?
N4 N3 Fe1 120.7(3) . . ?
C3 N3 Fe1 136.4(3) . . ?
C3 N3 N4 102.5(5) . . ?
N6 N5 Fe1 124.9(2) . . ?
N6 N5 C6 105.6(4) . . ?
C6 N5 Fe1 129.4(3) . . ?
N5 N6 H7 124.4 . . ?
N5 N6 C8 111.2(3) . . ?
C8 N6 H7 124.4 . . ?
N2 C2 Nb1 176.8(2) . . ?
N1 C1 Nb1 179.0(5) . . ?
N5 C6 H10 124.4 . . ?
N5 C6 C7 111.2(4) . . ?
C7 C6 H10 124.4 . . ?
N3 C3 H6 123.5 . . ?
N3 C3 C4 113.0(4) . . ?
C4 C3 H6 123.5 . . ?
N6 C8 H8 126.4 . . ?
N6 C8 C7 107.2(4) . . ?
C7 C8 H8 126.4 . . ?
N4 C5 H4 126.3 . . ?
N4 C5 C4 107.4(6) . . ?
C4 C5 H4 126.3 . . ?
C3 C4 C5 104.1(5) . . ?
C3 C4 H5 127.9 . . ?
C5 C4 H5 127.9 . . ?
C6 C7 C8 104.7(3) . . ?
C6 C7 H9 127.6 . . ?
C8 C7 H9 127.6 . . ?

loop_
_geom_bond_atom_site_label_1
_geom_bond_atom_site_label_2
_geom_bond_distance
_geom_bond_site_symmetry_2
_geom_bond_publ_flag
Nb1 C2 2.255(3) 16_656 ?
Nb1 C2 2.255(3) . ?
Nb1 C2 2.255(3) 11_666 ?
Nb1 C2 2.255(3) 6_554 ?
Nb1 C1 2.249(6) 16_656 ?
Nb1 C1 2.249(6) . ?
Nb1 C1 2.249(6) 11_666 ?
Nb1 C1 2.249(6) 6_554 ?
Fe1 N2 2.166(3) 9_666 ?
Fe1 N2 2.166(3) . ?
Fe1 N3 2.158(5) . ?
Fe1 N3 2.158(5) 9_666 ?
Fe1 N5 2.149(3) . ?
Fe1 N5 2.149(3) 9_666 ?
O1 H2 0.903(19) . ?
O1 H1 0.96(2) . ?
N4 H3 0.8800 . ?
N4 N3 1.357(6) . ?
N4 C5 1.322(9) . ?
N2 C2 1.153(5) . ?
N3 C3 1.346(6) . ?
N5 N6 1.333(6) . ?
N5 C6 1.340(4) . ?
N6 H7 0.8800 . ?
N6 C8 1.349(5) . ?
N1 C1 1.130(8) . ?
C6 H10 0.9500 . ?
C6 C7 1.375(7) . ?
C3 H6 0.9500 . ?
C3 C4 1.368(9) . ?
C8 H8 0.9500 . ?
C8 C7 1.381(7) . ?
C5 H4 0.9500 . ?
C5 C4 1.378(5) . ?
C4 H5 0.9500 . ?
C7 H9 0.9500 . ?

loop_
_geom_torsion_atom_site_label_1
_geom_torsion_atom_site_label_2
_geom_torsion_atom_site_label_3
_geom_torsion_atom_site_label_4
_geom_torsion
_geom_torsion_site_symmetry_1
_geom_torsion_site_symmetry_2
_geom_torsion_site_symmetry_3
_geom_torsion_site_symmetry_4
_geom_torsion_publ_flag
Fe1 N3 C3 C4 172.6(3) . . . . ?
Fe1 N5 N6 C8 -176.5(4) . . . . ?
Fe1 N5 C6 C7 175.6(4) . . . . ?
N4 N3 C3 C4 0.3(5) . . . . ?
N4 C5 C4 C3 0.0(6) . . . . ?
N3 N4 C5 C4 0.2(6) . . . . ?
N3 C3 C4 C5 -0.2(6) . . . . ?
N5 N6 C8 C7 0.7(6) . . . . ?
N5 C6 C7 C8 1.2(6) . . . . ?
N6 N5 C6 C7 -0.8(6) . . . . ?
N6 C8 C7 C6 -1.1(6) . . . . ?
C6 N5 N6 C8 0.1(6) . . . . ?
C5 N4 N3 Fe1 -174.1(3) . . . . ?
C5 N4 N3 C3 -0.3(5) . . . . ?
